data_7033088
loop_
_publ_author_name
'Zhang, Yuan-Zhu'
'Gao, Song'
'Sato, Osamu'

_publ_section_title
;
 In situ tetrazole templated chair-like decanuclear azido-cobalt(II) SMM
 containing both tetra- and octa-hedral Co(II) ions.
;
_journal_issue 2
_journal_name_full 'Dalton transactions (Cambridge, England : 2003)'
_journal_page_first 480
_journal_page_last 483
_journal_paper_doi 10.1039/c4dt03211j
_journal_volume 44
_journal_year 2015
_chemical_formula_sum 'C104 H100 Co10 N70 O15'
_chemical_formula_weight 3159.84
_chemical_name_common Co10_azide
_chemical_name_systematic Co10
_space_group_IT_number 2
_symmetry_cell_setting triclinic
_symmetry_space_group_name_Hall '-P 1'
_symmetry_space_group_name_H-M 'P -1'
_atom_sites_solution_hydrogens geom
_atom_sites_solution_primary direct
_atom_sites_solution_secondary difmap
_audit_creation_method SHELXL-97
_cell_angle_alpha 63.652(7)
_cell_angle_beta 76.183(7)
_cell_angle_gamma 83.562(8)
_cell_formula_units_Z 1
_cell_length_a 13.565(9)
_cell_length_b 16.584(11)
_cell_length_c 18.065(12)
_cell_measurement_reflns_used 5153
_cell_measurement_temperature 110(2)
_cell_measurement_theta_max 21.84
_cell_measurement_theta_min 2.21
_cell_volume 3536(4)
_computing_cell_refinement 'Bruker SAINT'
_computing_data_collection 'Bruker APEX2'
_computing_data_reduction 'Bruker SAINT'
_computing_molecular_graphics 'Bruker SHELXTL'
_computing_publication_material 'Bruker SHELXTL'
_computing_structure_refinement 'SHELXL-97 (Sheldrick, 2008)'
_computing_structure_solution 'SHELXS-97 (Sheldrick, 2008)'
_diffrn_ambient_temperature 110(2)
_diffrn_measured_fraction_theta_full 0.993
_diffrn_measured_fraction_theta_max 0.993
_diffrn_measurement_device_type 'Bruker APEX-II CCD'
_diffrn_measurement_method '\f and \w scans'
_diffrn_radiation_monochromator graphite
_diffrn_radiation_source 'fine-focus sealed tube'
_diffrn_radiation_type MoK\a
_diffrn_radiation_wavelength 0.71073
_diffrn_reflns_av_R_equivalents 0.0697
_diffrn_reflns_limit_h_max 16
_diffrn_reflns_limit_h_min -16
_diffrn_reflns_limit_k_max 19
_diffrn_reflns_limit_k_min -19
_diffrn_reflns_limit_l_max 21
_diffrn_reflns_limit_l_min -21
_diffrn_reflns_number 33924
_diffrn_reflns_theta_full 25.03
_diffrn_reflns_theta_max 25.03
_diffrn_reflns_theta_min 3.40
_diffrn_standards_number 0
_exptl_absorpt_coefficient_mu 1.222
_exptl_absorpt_correction_T_max 0.9303
_exptl_absorpt_correction_T_min 0.8773
_exptl_absorpt_correction_type multi-scan
_exptl_absorpt_process_details sadabs
_exptl_crystal_colour brown
_exptl_crystal_density_diffrn 1.484
_exptl_crystal_density_method 'not measured'
_exptl_crystal_description block
_exptl_crystal_F_000 1604
_exptl_crystal_size_max 0.11
_exptl_crystal_size_mid 0.10
_exptl_crystal_size_min 0.06
_refine_diff_density_max 1.187
_refine_diff_density_min -0.744
_refine_diff_density_rms 0.108
_refine_ls_extinction_method none
_refine_ls_goodness_of_fit_ref 1.011
_refine_ls_hydrogen_treatment constr
_refine_ls_matrix_type full
_refine_ls_number_parameters 925
_refine_ls_number_reflns 12420
_refine_ls_number_restraints 45
_refine_ls_restrained_S_all 1.015
_refine_ls_R_factor_all 0.1183
_refine_ls_R_factor_gt 0.0636
_refine_ls_shift/su_max 0.001
_refine_ls_shift/su_mean 0.000
_refine_ls_structure_factor_coef Fsqd
_refine_ls_weighting_details 'calc w=1/[\s^2^(Fo^2^)+(0.0934P)^2^+7.1066P] where P=(Fo^2^+2Fc^2^)/3'
_refine_ls_weighting_scheme calc
_refine_ls_wR_factor_gt 0.1651
_refine_ls_wR_factor_ref 0.1952
_reflns_number_gt 7533
_reflns_number_total 12420
_reflns_threshold_expression >2sigma(I)
_cod_data_source_file c4dt03211j2.cif
_cod_data_source_block 1
_cod_depositor_comments
;
The following automatic conversions were performed:

'_symmetry_cell_setting' value 'Triclinic' changed to 'triclinic'
according to
/usr/data/users/saulius/crontab/automatic-downloads/rss-feeds/RSC/lib/dictionaries/cif_core.dic
dictionary named 'cif_core.dic' version 2.4.2 from
2011-04-26.

'_refine_ls_hydrogen_treatment' value 'Constr' changed
to 'constr' according to
/usr/data/users/saulius/crontab/automatic-downloads/rss-feeds/RSC/lib/dictionaries/cif_core.dic
dictionary named 'cif_core.dic' version 2.4.2 from 2011-04-26.

Automatic conversion script
Id: cif_fix_values 2827 2014-09-09 07:05:25Z andrius 

 Adding full bibliography for 7033088.cif.
;
_cod_original_sg_symbol_H-M P-1
_cod_database_code 7033088
_diffrn_reflns_av_unetl/netl 0.0962

loop_
_symmetry_equiv_pos_as_xyz
'x, y, z'
'-x, -y, -z'

loop_
_atom_site_label
_atom_site_type_symbol
_atom_site_fract_x
_atom_site_fract_y
_atom_site_fract_z
_atom_site_U_iso_or_equiv
_atom_site_adp_type
_atom_site_occupancy
_atom_site_symmetry_multiplicity
_atom_site_calc_flag
_atom_site_refinement_flags
_atom_site_disorder_assembly
_atom_site_disorder_group
Co1 Co 0.61868(7) 0.21903(5) -0.12475(5) 0.0284(2) Uani 1 1 d . . .
Co2 Co 0.59525(7) 0.20734(5) 0.08108(5) 0.0305(2) Uani 1 1 d . . .
Co3 Co 0.57311(6) -0.01836(6) 0.24738(5) 0.0282(2) Uani 1 1 d . . .
Co4 Co 0.57840(6) -0.18426(5) 0.17440(5) 0.0264(2) Uani 1 1 d . . .
Co5 Co 0.78154(8) 0.11369(7) 0.20139(6) 0.0469(3) Uani 1 1 d . . .
N1 N 0.7698(4) 0.2355(4) -0.1905(3) 0.0383(14) Uani 1 1 d . . .
N2 N 0.5577(4) 0.3202(3) 0.1039(3) 0.0361(13) Uani 1 1 d . . .
N3 N 0.5217(4) -0.0533(4) 0.3774(3) 0.0357(13) Uani 1 1 d . . .
N4 N 0.7275(4) -0.2309(3) 0.1565(3) 0.0336(13) Uani 1 1 d . . .
N5 N 0.6214(4) 0.0913(3) -0.0175(3) 0.0250(11) Uani 1 1 d . . .
N6 N 0.6026(4) 0.0939(3) 0.0580(3) 0.0257(11) Uani 1 1 d . . .
N7 N 0.5927(4) 0.0122(3) 0.1184(3) 0.0244(11) Uani 1 1 d . . .
N8 N 0.6051(4) -0.0462(3) 0.0849(3) 0.0239(11) Uani 1 1 d . . .
N9 N 0.6333(4) 0.2813(3) -0.0503(3) 0.0349(13) Uani 1 1 d . . .
N10 N 0.6849(4) 0.3484(4) -0.0808(3) 0.0367(13) Uani 1 1 d . . .
N11 N 0.7322(5) 0.4120(4) -0.1103(4) 0.0531(17) Uani 1 1 d . . .
N12 N 0.5653(4) 0.1207(4) 0.2114(3) 0.0362(13) Uani 1 1 d . . .
N13 N 0.5002(5) 0.1463(4) 0.2547(3) 0.0407(15) Uani 1 1 d . . .
N14 N 0.4378(6) 0.1714(4) 0.2940(4) 0.0570(19) Uani 1 1 d . . .
N15 N 0.7477(4) 0.1961(4) 0.0903(4) 0.0401(14) Uani 1 1 d . . .
N16 N 0.8120(6) 0.2102(5) 0.0284(5) 0.076(2) Uani 1 1 d . . .
N17 N 0.8693(7) 0.2243(9) -0.0318(6) 0.170(7) Uani 1 1 d . . .
N18 N 0.5889(4) -0.1513(3) 0.2697(3) 0.0334(13) Uani 1 1 d . . .
N19 N 0.5977(5) -0.2096(4) 0.3379(4) 0.0494(16) Uani 1 1 d . . .
N20 N 0.6065(7) -0.2645(5) 0.4031(4) 0.088(3) Uani 1 1 d . . .
N21 N 0.7274(4) -0.0080(4) 0.2415(3) 0.0381(14) Uani 1 1 d . . .
N22 N 0.7809(5) -0.0736(5) 0.2581(4) 0.0582(18) Uani 1 1 d . . .
N23 N 0.8298(6) -0.1385(6) 0.2752(7) 0.101(3) Uani 1 1 d . . .
N24 N 0.4184(4) -0.1685(3) 0.2018(3) 0.0290(12) Uani 1 1 d . . .
N25 N 0.3773(4) -0.1983(3) 0.2765(4) 0.0330(13) Uani 1 1 d . . .
N26 N 0.3399(5) -0.2244(4) 0.3460(4) 0.0507(17) Uani 1 1 d . . .
N27 N 0.5418(4) -0.2247(3) 0.0899(3) 0.0294(12) Uani 1 1 d . . .
N28 N 0.5813(4) -0.2930(4) 0.0899(3) 0.0333(13) Uani 1 1 d . . .
N29 N 0.6213(5) -0.3575(4) 0.0899(4) 0.0518(17) Uani 1 1 d . . .
N30 N 0.9301(5) 0.1004(5) 0.1765(5) 0.0553(18) Uani 1 1 d . . .
N31 N 0.9901(7) 0.0702(5) 0.1384(5) 0.065(2) Uani 1 1 d . . .
N32 N 1.0571(8) 0.0409(6) 0.0985(6) 0.094(3) Uani 1 1 d . . .
N33 N 0.7512(6) 0.1682(6) 0.2798(5) 0.079(2) Uani 1 1 d . . .
N34 N 0.8024(5) 0.1755(5) 0.3210(4) 0.0547(17) Uani 1 1 d . . .
N35 N 0.8472(5) 0.1865(5) 0.3612(5) 0.064(2) Uani 1 1 d . . .
O1 O 0.6237(4) 0.3532(3) -0.2234(3) 0.0394(11) Uani 1 1 d . . .
O2 O 0.4363(3) 0.2204(3) 0.0901(3) 0.0353(11) Uani 1 1 d . . .
O3 O 0.4125(3) -0.0150(3) 0.2642(3) 0.0330(10) Uani 1 1 d . . .
O4 O 0.5710(3) -0.3243(3) 0.2688(3) 0.0328(10) Uani 1 1 d . . .
C1 C 0.8386(6) 0.1715(5) -0.1776(5) 0.0470(19) Uani 1 1 d . . .
H1A H 0.8232 0.1148 -0.1304 0.056 Uiso 1 1 calc R . .
C2 C 0.9334(6) 0.1845(7) -0.2314(6) 0.066(2) Uani 1 1 d . . .
H2A H 0.9826 0.1375 -0.2202 0.080 Uiso 1 1 calc R . .
C3 C 0.9554(7) 0.2636(7) -0.2991(6) 0.076(3) Uani 1 1 d . . .
H3A H 1.0194 0.2723 -0.3372 0.092 Uiso 1 1 calc R . .
C4 C 0.8848(6) 0.3322(6) -0.3130(5) 0.068(3) Uani 1 1 d . . .
H4A H 0.8992 0.3889 -0.3604 0.082 Uiso 1 1 calc R . .
C5 C 0.7937(6) 0.3168(5) -0.2575(5) 0.0473(19) Uani 1 1 d . . .
C6 C 0.7074(6) 0.3826(5) -0.2658(4) 0.0454(19) Uani 1 1 d . . .
C7 C 0.7184(6) 0.4796(6) -0.3224(5) 0.068(3) Uani 1 1 d . . .
C8 C 0.6344(7) 0.5241(6) -0.3561(6) 0.086(4) Uani 1 1 d . . .
H8A H 0.5748 0.4919 -0.3449 0.103 Uiso 1 1 calc R . .
C9 C 0.6401(8) 0.6154(8) -0.4057(8) 0.143(7) Uani 1 1 d . . .
H9A H 0.5840 0.6467 -0.4296 0.172 Uiso 1 1 calc R . .
C10 C 0.7263(9) 0.6619(8) -0.4211(11) 0.185(9) Uani 1 1 d . . .
H10A H 0.7304 0.7243 -0.4579 0.221 Uiso 1 1 calc R . .
C11 C 0.8056(9) 0.6197(7) -0.3844(9) 0.150(7) Uani 1 1 d . . .
H11A H 0.8629 0.6530 -0.3925 0.180 Uiso 1 1 calc R . .
C12 C 0.8018(8) 0.5278(6) -0.3350(7) 0.097(4) Uani 1 1 d . . .
H12A H 0.8573 0.4977 -0.3097 0.116 Uiso 1 1 calc R . .
C13 C 0.6229(6) 0.3716(5) 0.1081(5) 0.0475(19) Uani 1 1 d . . .
H13A H 0.6927 0.3549 0.1027 0.057 Uiso 1 1 calc R . .
C14 C 0.5935(7) 0.4468(5) 0.1198(6) 0.063(2) Uani 1 1 d . . .
H14A H 0.6420 0.4820 0.1226 0.076 Uiso 1 1 calc R . .
C15 C 0.4928(7) 0.4715(5) 0.1276(7) 0.075(3) Uani 1 1 d . . .
H15A H 0.4712 0.5247 0.1346 0.089 Uiso 1 1 calc R . .
C16 C 0.4230(7) 0.4183(5) 0.1250(6) 0.059(2) Uani 1 1 d . . .
H16A H 0.3528 0.4337 0.1314 0.071 Uiso 1 1 calc R . .
C17 C 0.4576(6) 0.3429(4) 0.1131(4) 0.0394(17) Uani 1 1 d . . .
C18 C 0.3930(6) 0.2794(4) 0.1104(4) 0.0391(17) Uani 1 1 d . . .
C19 C 0.2822(6) 0.2810(5) 0.1320(6) 0.061(2) Uani 1 1 d . . .
C20 C 0.2336(9) 0.2945(8) 0.2052(8) 0.109(4) Uani 1 1 d . . .
H20A H 0.2711 0.3097 0.2354 0.131 Uiso 1 1 calc R . .
C21 C 0.1264(12) 0.2842(10) 0.2307(10) 0.155(7) Uani 1 1 d . . .
H21A H 0.0903 0.2898 0.2801 0.186 Uiso 1 1 calc R . .
C22 C 0.0735(11) 0.2650(11) 0.1797(14) 0.153(7) Uani 1 1 d . . .
H22A H 0.0023 0.2738 0.1839 0.184 Uiso 1 1 calc R . .
C23 C 0.1243(9) 0.2375(9) 0.1321(10) 0.121(5) Uani 1 1 d . . .
H23A H 0.0911 0.2103 0.1083 0.145 Uiso 1 1 calc R . .
C24 C 0.2268(8) 0.2428(8) 0.1100(10) 0.118(5) Uani 1 1 d . . .
H24B H 0.2603 0.2153 0.0744 0.141 Uiso 1 1 calc R . .
C25 C 0.5796(6) -0.0824(4) 0.4340(4) 0.0394(17) Uani 1 1 d . . .
H25A H 0.6510 -0.0757 0.4143 0.047 Uiso 1 1 calc R . .
C26 C 0.5419(7) -0.1214(5) 0.5195(4) 0.0474(19) Uani 1 1 d . . .
H26A H 0.5862 -0.1420 0.5579 0.057 Uiso 1 1 calc R . .
C27 C 0.4398(7) -0.1298(5) 0.5481(5) 0.054(2) Uani 1 1 d . . .
H27B H 0.4115 -0.1555 0.6071 0.065 Uiso 1 1 calc R . .
C28 C 0.3768(6) -0.1006(5) 0.4903(4) 0.049(2) Uani 1 1 d . . .
H28A H 0.3053 -0.1074 0.5090 0.059 Uiso 1 1 calc R . .
C29 C 0.4209(5) -0.0614(4) 0.4049(4) 0.0342(16) Uani 1 1 d . . .
C30 C 0.3640(5) -0.0282(5) 0.3361(4) 0.0405(17) Uani 1 1 d . . .
C31 C 0.2549(6) -0.0111(6) 0.3483(5) 0.059(2) Uani 1 1 d . . .
C32 C 0.2095(8) 0.0270(7) 0.4051(6) 0.086(3) Uani 1 1 d . . .
H32A H 0.2473 0.0369 0.4383 0.103 Uiso 1 1 calc R . .
C33 C 0.1042(10) 0.0495(9) 0.4097(8) 0.135(6) Uani 1 1 d . . .
H33B H 0.0708 0.0790 0.4436 0.162 Uiso 1 1 calc R . .
C34 C 0.0484(10) 0.0269(11) 0.3621(8) 0.144(7) Uani 1 1 d . . .
H34A H -0.0232 0.0351 0.3695 0.173 Uiso 1 1 calc R . .
C35 C 0.0975(7) -0.0048(8) 0.3088(6) 0.094(4) Uani 1 1 d . . .
H35A H 0.0614 -0.0166 0.2757 0.113 Uiso 1 1 calc R . .
C36 C 0.2003(6) -0.0215(7) 0.2997(5) 0.076(3) Uani 1 1 d . . .
H36A H 0.2339 -0.0410 0.2578 0.091 Uiso 1 1 calc R . .
C37 C 0.8069(5) -0.1807(5) 0.1047(4) 0.0474(19) Uani 1 1 d . . .
H37A H 0.7957 -0.1200 0.0677 0.057 Uiso 1 1 calc R . .
C38 C 0.9039(6) -0.2129(6) 0.1026(5) 0.067(3) Uani 1 1 d . . .
H38A H 0.9589 -0.1752 0.0641 0.081 Uiso 1 1 calc R . .
C39 C 0.9214(6) -0.2987(6) 0.1556(5) 0.066(3) Uani 1 1 d . . .
H39A H 0.9887 -0.3218 0.1549 0.079 Uiso 1 1 calc R . .
C40 C 0.8398(6) -0.3528(5) 0.2111(5) 0.049(2) Uani 1 1 d . . .
H40A H 0.8504 -0.4131 0.2498 0.059 Uiso 1 1 calc R . .
C41 C 0.7443(5) -0.3177(4) 0.2090(4) 0.0340(16) Uani 1 1 d . . .
C42 C 0.6501(5) -0.3663(4) 0.2663(4) 0.0338(15) Uani 1 1 d . . .
C43 C 0.6537(5) -0.4641(4) 0.3222(5) 0.0427(18) Uani 1 1 d . . .
C44 C 0.6107(6) -0.4950(5) 0.4078(5) 0.057(2) Uani 1 1 d . . .
H44A H 0.5794 -0.4535 0.4295 0.068 Uiso 1 1 calc R . .
C45 C 0.6128(7) -0.5854(6) 0.4616(6) 0.078(3) Uani 1 1 d . . .
H45A H 0.5856 -0.6060 0.5205 0.094 Uiso 1 1 calc R . .
C46 C 0.6537(8) -0.6437(6) 0.4297(8) 0.087(4) Uani 1 1 d . . .
H46A H 0.6541 -0.7060 0.4668 0.105 Uiso 1 1 calc R . .
C47 C 0.6948(8) -0.6164(6) 0.3454(8) 0.084(3) Uani 1 1 d . . .
H47A H 0.7212 -0.6593 0.3241 0.101 Uiso 1 1 calc R . .
C48 C 0.6973(7) -0.5247(5) 0.2912(6) 0.064(2) Uani 1 1 d . . .
H48A H 0.7290 -0.5043 0.2331 0.077 Uiso 1 1 calc R . .
C49 C 0.6230(4) 0.0040(4) 0.0005(4) 0.0233(13) Uani 1 1 d . . .
C50 C 0.6463(5) -0.0333(4) -0.0626(4) 0.0277(14) Uani 1 1 d . . .
H50A H 0.6433 -0.0992 -0.0334 0.041 Uiso 1 1 calc R . .
H50B H 0.7145 -0.0148 -0.0974 0.041 Uiso 1 1 calc R . .
H50C H 0.5964 -0.0107 -0.0987 0.041 Uiso 1 1 calc R . .
O1S O -0.0551(6) 0.2893(5) 0.4118(5) 0.097(2) Uani 1 1 d U . .
H1S H -0.0839 0.2666 0.3892 0.145 Uiso 1 1 calc R . .
C1S C -0.0913(10) 0.2451(9) 0.5038(7) 0.117(4) Uani 1 1 d U . .
H1S1 H -0.0476 0.2616 0.5309 0.176 Uiso 1 1 calc R . .
H1S2 H -0.0894 0.1797 0.5234 0.176 Uiso 1 1 calc R . .
H1S3 H -0.1612 0.2645 0.5187 0.176 Uiso 1 1 calc R . .
O2S O 0.9512(8) -0.5316(7) 0.3384(8) 0.073(3) Uani 0.50 1 d PU A 1
H2S H 0.9261 -0.4993 0.2962 0.110 Uiso 0.50 1 calc PR A 1
C2S C 0.8949(17) -0.5073(15) 0.4192(15) 0.091(6) Uani 0.50 1 d PU A 1
H2S1 H 0.9390 -0.5262 0.4599 0.137 Uiso 0.50 1 calc PR A 1
H2S2 H 0.8302 -0.5393 0.4470 0.137 Uiso 0.50 1 calc PR A 1
H2S3 H 0.8824 -0.4424 0.3981 0.137 Uiso 0.50 1 calc PR A 1
O2S' O 0.9318(14) -0.4737(13) 0.4423(11) 0.114(5) Uani 0.50 1 d PU B 2
H2S' H 0.9639 -0.4615 0.4704 0.170 Uiso 0.50 1 calc PR B 2
C2S' C 0.837(2) -0.4390(19) 0.4497(17) 0.121(8) Uani 0.50 1 d PU B 2
H2S4 H 0.7887 -0.4872 0.4894 0.181 Uiso 0.50 1 calc PR B 2
H2S5 H 0.8182 -0.4113 0.3943 0.181 Uiso 0.50 1 calc PR B 2
H2S6 H 0.8342 -0.3934 0.4707 0.181 Uiso 0.50 1 calc PR B 2
O1W O 0.8671(10) -0.5514(10) 0.1081(9) 0.222(6) Uani 1 1 d U . .
O2W O 0.824(2) 0.8594(19) -0.5195(18) 0.094(9) Uiso 0.25 1 d P . .
O3W O 1.043(2) -0.484(2) 0.1097(19) 0.103(9) Uiso 0.25 1 d P . .

loop_
_atom_site_aniso_label
_atom_site_aniso_U_11
_atom_site_aniso_U_22
_atom_site_aniso_U_33
_atom_site_aniso_U_23
_atom_site_aniso_U_13
_atom_site_aniso_U_12
Co1 0.0359(5) 0.0208(4) 0.0241(5) -0.0042(4) -0.0097(4) 0.0009(4)
Co2 0.0400(5) 0.0242(5) 0.0294(5) -0.0129(4) -0.0099(4) 0.0021(4)
Co3 0.0337(5) 0.0304(5) 0.0206(4) -0.0099(4) -0.0100(4) 0.0036(4)
Co4 0.0312(5) 0.0204(4) 0.0227(4) -0.0042(4) -0.0083(4) 0.0019(4)
Co5 0.0556(7) 0.0483(6) 0.0428(6) -0.0196(5) -0.0186(5) -0.0069(5)
N1 0.040(3) 0.036(3) 0.039(3) -0.012(3) -0.013(3) -0.003(3)
N2 0.046(4) 0.026(3) 0.039(3) -0.015(3) -0.015(3) 0.004(3)
N3 0.044(4) 0.038(3) 0.027(3) -0.014(3) -0.015(3) 0.010(3)
N4 0.036(3) 0.028(3) 0.029(3) -0.006(2) -0.010(3) 0.005(3)
N5 0.028(3) 0.024(3) 0.021(3) -0.008(2) -0.007(2) 0.003(2)
N6 0.031(3) 0.023(3) 0.021(3) -0.008(2) -0.010(2) 0.005(2)
N7 0.026(3) 0.022(3) 0.025(3) -0.007(2) -0.012(2) 0.003(2)
N8 0.032(3) 0.017(2) 0.021(3) -0.007(2) -0.006(2) 0.004(2)
N9 0.047(4) 0.025(3) 0.030(3) -0.010(2) -0.010(3) -0.002(3)
N10 0.049(4) 0.026(3) 0.036(3) -0.013(3) -0.013(3) 0.003(3)
N11 0.067(5) 0.036(4) 0.059(4) -0.019(3) -0.014(4) -0.013(3)
N12 0.047(4) 0.038(3) 0.032(3) -0.022(3) -0.010(3) 0.004(3)
N13 0.066(4) 0.034(3) 0.023(3) -0.010(3) -0.018(3) 0.008(3)
N14 0.087(5) 0.055(4) 0.023(3) -0.017(3) -0.011(3) 0.026(4)
N15 0.033(3) 0.044(4) 0.041(4) -0.019(3) -0.003(3) -0.002(3)
N16 0.042(4) 0.089(6) 0.055(5) 0.003(4) -0.014(4) 0.019(4)
N17 0.056(6) 0.257(15) 0.065(6) 0.022(8) 0.009(5) 0.056(8)
N18 0.051(4) 0.028(3) 0.020(3) -0.004(2) -0.017(3) 0.002(3)
N19 0.077(5) 0.036(4) 0.033(4) -0.009(3) -0.017(3) -0.003(3)
N20 0.178(9) 0.041(4) 0.042(4) 0.001(4) -0.054(5) -0.004(5)
N21 0.036(3) 0.032(3) 0.042(3) -0.009(3) -0.021(3) 0.012(3)
N22 0.043(4) 0.056(5) 0.067(5) -0.015(4) -0.018(4) 0.000(4)
N23 0.057(5) 0.057(5) 0.158(9) -0.021(6) -0.032(6) 0.018(4)
N24 0.034(3) 0.025(3) 0.022(3) -0.006(2) -0.004(2) -0.001(2)
N25 0.032(3) 0.033(3) 0.029(4) -0.007(3) -0.010(3) 0.000(2)
N26 0.059(4) 0.056(4) 0.024(3) -0.006(3) -0.006(3) -0.005(3)
N27 0.042(3) 0.014(3) 0.030(3) -0.007(2) -0.012(3) 0.003(2)
N28 0.039(3) 0.024(3) 0.036(3) -0.008(3) -0.013(3) -0.004(3)
N29 0.067(5) 0.025(3) 0.067(4) -0.021(3) -0.025(4) 0.012(3)
N30 0.036(4) 0.073(5) 0.067(5) -0.036(4) -0.016(4) 0.000(3)
N31 0.069(6) 0.052(5) 0.063(5) -0.005(4) -0.034(5) -0.001(4)
N32 0.096(7) 0.083(6) 0.084(7) -0.017(5) -0.025(6) 0.007(5)
N33 0.077(6) 0.113(7) 0.075(5) -0.061(5) -0.021(5) -0.010(5)
N34 0.059(5) 0.065(5) 0.051(4) -0.036(4) -0.013(4) 0.005(4)
N35 0.066(5) 0.081(5) 0.066(5) -0.048(4) -0.023(4) 0.006(4)
O1 0.045(3) 0.030(3) 0.034(3) -0.002(2) -0.017(2) -0.002(2)
O2 0.044(3) 0.029(2) 0.035(3) -0.015(2) -0.010(2) -0.001(2)
O3 0.035(3) 0.036(3) 0.022(2) -0.008(2) -0.005(2) -0.001(2)
O4 0.031(3) 0.024(2) 0.036(3) -0.005(2) -0.012(2) 0.001(2)
C1 0.042(5) 0.043(4) 0.056(5) -0.020(4) -0.015(4) 0.000(4)
C2 0.036(5) 0.074(6) 0.083(7) -0.032(6) -0.007(5) 0.001(4)
C3 0.038(5) 0.091(8) 0.078(7) -0.025(6) 0.007(5) -0.008(5)
C4 0.045(5) 0.078(6) 0.054(5) -0.005(5) 0.001(4) -0.020(5)
C5 0.043(5) 0.053(5) 0.039(4) -0.009(4) -0.014(4) -0.011(4)
C6 0.036(4) 0.048(5) 0.036(4) 0.002(3) -0.015(4) -0.009(4)
C7 0.052(5) 0.050(5) 0.060(5) 0.024(4) -0.023(4) -0.017(4)
C8 0.052(6) 0.079(7) 0.062(6) 0.036(5) -0.027(5) -0.012(5)
C9 0.068(7) 0.100(9) 0.136(11) 0.075(8) -0.044(7) -0.011(7)
C10 0.070(8) 0.075(8) 0.259(19) 0.079(10) -0.062(10) -0.026(7)
C11 0.098(9) 0.064(7) 0.206(15) 0.044(8) -0.074(10) -0.037(7)
C12 0.072(7) 0.055(6) 0.117(9) 0.022(6) -0.049(6) -0.015(5)
C13 0.055(5) 0.039(4) 0.058(5) -0.025(4) -0.024(4) 0.007(4)
C14 0.071(6) 0.043(5) 0.100(7) -0.044(5) -0.039(5) 0.013(4)
C15 0.086(7) 0.038(5) 0.126(9) -0.053(5) -0.041(6) 0.017(5)
C16 0.063(6) 0.039(5) 0.086(6) -0.038(5) -0.019(5) 0.014(4)
C17 0.054(5) 0.030(4) 0.031(4) -0.013(3) -0.006(3) 0.003(3)
C18 0.053(5) 0.027(4) 0.033(4) -0.012(3) -0.006(3) 0.003(3)
C19 0.049(5) 0.049(5) 0.087(7) -0.043(5) 0.010(5) 0.002(4)
C20 0.083(9) 0.120(10) 0.119(10) -0.057(9) -0.001(8) 0.000(7)
C21 0.121(13) 0.133(13) 0.148(14) -0.057(11) 0.076(11) -0.008(10)
C22 0.067(9) 0.163(15) 0.28(2) -0.148(16) -0.005(12) -0.032(9)
C23 0.059(8) 0.125(11) 0.216(16) -0.129(11) 0.028(8) -0.030(7)
C24 0.051(7) 0.108(9) 0.241(16) -0.134(11) 0.007(8) -0.007(6)
C25 0.056(5) 0.036(4) 0.028(4) -0.013(3) -0.017(3) 0.005(3)
C26 0.074(6) 0.043(4) 0.026(4) -0.011(3) -0.021(4) 0.002(4)
C27 0.083(7) 0.050(5) 0.024(4) -0.010(3) -0.006(4) -0.017(4)
C28 0.068(5) 0.047(5) 0.030(4) -0.016(4) -0.007(4) -0.007(4)
C29 0.050(5) 0.032(4) 0.016(3) -0.009(3) -0.004(3) 0.008(3)
C30 0.047(5) 0.042(4) 0.024(4) -0.007(3) -0.008(3) 0.007(3)
C31 0.045(5) 0.069(6) 0.030(4) -0.004(4) 0.004(4) 0.017(4)
C32 0.088(8) 0.086(7) 0.054(6) -0.021(5) 0.013(5) 0.014(6)
C33 0.090(10) 0.135(11) 0.080(9) 0.002(8) 0.034(7) 0.055(9)
C34 0.067(8) 0.220(17) 0.062(8) -0.001(9) -0.012(7) 0.059(10)
C35 0.049(6) 0.157(11) 0.045(6) -0.018(6) -0.012(5) 0.015(6)
C36 0.044(5) 0.129(9) 0.028(4) -0.013(5) -0.014(4) 0.019(5)
C37 0.039(4) 0.047(5) 0.038(4) -0.003(4) -0.010(4) 0.008(4)
C38 0.035(5) 0.073(6) 0.052(5) 0.005(5) -0.003(4) 0.006(4)
C39 0.041(5) 0.073(6) 0.049(5) -0.001(5) -0.004(4) 0.013(4)
C40 0.049(5) 0.040(4) 0.040(4) -0.002(4) -0.013(4) 0.010(4)
C41 0.035(4) 0.031(4) 0.031(4) -0.010(3) -0.012(3) 0.011(3)
C42 0.041(4) 0.029(4) 0.034(4) -0.011(3) -0.015(3) 0.000(3)
C43 0.043(4) 0.022(4) 0.062(5) -0.012(4) -0.027(4) 0.009(3)
C44 0.054(5) 0.034(4) 0.050(5) 0.012(4) -0.016(4) 0.002(4)
C45 0.070(7) 0.049(6) 0.076(7) 0.008(5) -0.016(5) 0.002(5)
C46 0.093(8) 0.030(5) 0.115(10) 0.007(6) -0.055(7) -0.005(5)
C47 0.102(8) 0.034(5) 0.127(10) -0.028(6) -0.067(8) 0.019(5)
C48 0.089(7) 0.034(4) 0.075(6) -0.016(4) -0.052(5) 0.017(4)
C49 0.026(3) 0.020(3) 0.024(3) -0.008(3) -0.007(3) 0.000(3)
C50 0.036(4) 0.020(3) 0.024(3) -0.009(3) -0.005(3) 0.005(3)
O1S 0.088(5) 0.112(5) 0.099(5) -0.049(4) -0.021(4) -0.012(4)
C1S 0.128(8) 0.138(8) 0.088(6) -0.048(6) -0.020(6) -0.016(6)
O2S 0.040(5) 0.058(6) 0.087(6) 0.021(5) -0.047(5) -0.021(4)
C2S 0.080(10) 0.076(10) 0.115(9) -0.017(7) -0.058(7) -0.015(7)
O2S' 0.107(8) 0.123(9) 0.101(9) -0.030(7) -0.038(7) -0.007(7)
C2S' 0.112(10) 0.136(12) 0.115(11) -0.054(9) -0.024(9) -0.005(8)
O1W 0.170(8) 0.234(9) 0.236(9) -0.090(7) -0.035(7) 0.026(7)

loop_
_atom_type_symbol
_atom_type_description
_atom_type_scat_dispersion_real
_atom_type_scat_dispersion_imag
_atom_type_scat_source
C C 0.0033 0.0016 'International Tables Vol C Tables 4.2.6.8 and 6.1.1.4'
H H 0.0000 0.0000 'International Tables Vol C Tables 4.2.6.8 and 6.1.1.4'
N N 0.0061 0.0033 'International Tables Vol C Tables 4.2.6.8 and 6.1.1.4'
O O 0.0106 0.0060 'International Tables Vol C Tables 4.2.6.8 and 6.1.1.4'
Co Co 0.3494 0.9721 'International Tables Vol C Tables 4.2.6.8 and 6.1.1.4'

loop_
_geom_angle_atom_site_label_1
_geom_angle_atom_site_label_2
_geom_angle_atom_site_label_3
_geom_angle
_geom_angle_site_symmetry_1
_geom_angle_site_symmetry_3
N9 Co1 N24 170.5(2) . 2_655
N9 Co1 N1 95.9(2) . .
N24 Co1 N1 91.0(2) 2_655 .
N9 Co1 N27 90.9(2) . 2_655
N24 Co1 N27 81.0(2) 2_655 2_655
N1 Co1 N27 164.9(2) . 2_655
N9 Co1 O1 84.6(2) . .
N24 Co1 O1 90.89(19) 2_655 .
N1 Co1 O1 75.8(2) . .
N27 Co1 O1 91.52(18) 2_655 .
N9 Co1 N5 88.6(2) . .
N24 Co1 N5 96.17(19) 2_655 .
N1 Co1 N5 102.9(2) . .
N27 Co1 N5 90.71(18) 2_655 .
O1 Co1 N5 172.85(18) . .
N2 Co2 N6 168.6(2) . .
N2 Co2 N9 94.2(2) . .
N6 Co2 N9 86.3(2) . .
N2 Co2 N15 98.0(2) . .
N6 Co2 N15 93.3(2) . .
N9 Co2 N15 91.9(2) . .
N2 Co2 N12 91.9(2) . .
N6 Co2 N12 88.1(2) . .
N9 Co2 N12 173.7(2) . .
N15 Co2 N12 85.6(2) . .
N2 Co2 O2 76.1(2) . .
N6 Co2 O2 92.50(18) . .
N9 Co2 O2 95.40(19) . .
N15 Co2 O2 170.9(2) . .
N12 Co2 O2 87.66(19) . .
N18 Co3 N21 92.1(2) . .
N18 Co3 N12 173.9(2) . .
N21 Co3 N12 86.1(2) . .
N18 Co3 N3 91.5(2) . .
N21 Co3 N3 97.3(2) . .
N12 Co3 N3 94.5(2) . .
N18 Co3 N7 87.02(19) . .
N21 Co3 N7 94.7(2) . .
N12 Co3 N7 87.38(19) . .
N3 Co3 N7 168.0(2) . .
N18 Co3 O3 95.39(19) . .
N21 Co3 O3 170.4(2) . .
N12 Co3 O3 87.1(2) . .
N3 Co3 O3 76.50(19) . .
N7 Co3 O3 91.76(17) . .
N18 Co4 N4 95.7(2) . .
N18 Co4 N27 169.9(2) . .
N4 Co4 N27 92.4(2) . .
N18 Co4 N24 90.0(2) . .
N4 Co4 N24 166.7(2) . .
N27 Co4 N24 80.9(2) . .
N18 Co4 N8 89.6(2) . .
N4 Co4 N8 97.82(19) . .
N27 Co4 N8 95.27(19) . .
N24 Co4 N8 94.27(18) . .
N18 Co4 O4 86.61(19) . .
N4 Co4 O4 76.00(18) . .
N27 Co4 O4 89.50(18) . .
N24 Co4 O4 92.35(17) . .
N8 Co4 O4 172.38(17) . .
N33 Co5 N30 105.9(3) . .
N33 Co5 N21 117.5(3) . .
N30 Co5 N21 105.5(3) . .
N33 Co5 N15 111.8(3) . .
N30 Co5 N15 104.7(3) . .
N21 Co5 N15 110.4(2) . .
C1 N1 C5 118.5(6) . .
C1 N1 Co1 125.0(5) . .
C5 N1 Co1 116.1(5) . .
C13 N2 C17 118.9(6) . .
C13 N2 Co2 125.6(5) . .
C17 N2 Co2 115.5(4) . .
C25 N3 C29 118.5(6) . .
C25 N3 Co3 125.7(5) . .
C29 N3 Co3 114.7(4) . .
C37 N4 C41 118.2(6) . .
C37 N4 Co4 125.4(4) . .
C41 N4 Co4 116.1(4) . .
C49 N5 N6 105.1(4) . .
C49 N5 Co1 138.5(4) . .
N6 N5 Co1 115.6(3) . .
N7 N6 N5 109.6(4) . .
N7 N6 Co2 122.8(4) . .
N5 N6 Co2 127.5(4) . .
N6 N7 N8 109.5(4) . .
N6 N7 Co3 123.5(4) . .
N8 N7 Co3 126.8(4) . .
N7 N8 C49 105.6(4) . .
N7 N8 Co4 115.1(3) . .
C49 N8 Co4 138.9(4) . .
N10 N9 Co1 120.0(4) . .
N10 N9 Co2 119.7(4) . .
Co1 N9 Co2 118.0(3) . .
N11 N10 N9 178.9(7) . .
N13 N12 Co3 116.5(5) . .
N13 N12 Co2 115.3(4) . .
Co3 N12 Co2 117.8(2) . .
N14 N13 N12 178.5(7) . .
N16 N15 Co5 117.7(5) . .
N16 N15 Co2 118.9(5) . .
Co5 N15 Co2 117.9(3) . .
N17 N16 N15 176.9(10) . .
N19 N18 Co3 121.6(4) . .
N19 N18 Co4 120.3(5) . .
Co3 N18 Co4 118.0(2) . .
N20 N19 N18 179.3(8) . .
N22 N21 Co5 122.1(5) . .
N22 N21 Co3 120.3(5) . .
Co5 N21 Co3 117.6(3) . .
N23 N22 N21 177.8(8) . .
N25 N24 Co1 120.1(4) . 2_655
N25 N24 Co4 116.0(4) . .
Co1 N24 Co4 98.9(2) 2_655 .
N26 N25 N24 178.4(7) . .
N28 N27 Co4 115.8(4) . .
N28 N27 Co1 118.8(4) . 2_655
Co4 N27 Co1 98.9(2) . 2_655
N29 N28 N27 178.3(7) . .
N31 N30 Co5 137.5(6) . .
N30 N31 N32 176.7(10) . .
N34 N33 Co5 130.2(7) . .
N35 N34 N33 175.6(9) . .
C6 O1 Co1 116.7(4) . .
C18 O2 Co2 116.9(4) . .
C30 O3 Co3 115.7(4) . .
C42 O4 Co4 114.9(4) . .
N1 C1 C2 121.5(8) . .
C3 C2 C1 119.8(8) . .
C2 C3 C4 119.6(8) . .
C5 C4 C3 118.5(8) . .
C4 C5 N1 122.1(7) . .
C4 C5 C6 125.0(7) . .
N1 C5 C6 112.7(6) . .
O1 C6 C7 119.2(7) . .
O1 C6 C5 117.3(6) . .
C7 C6 C5 123.5(7) . .
C12 C7 C8 120.1(8) . .
C12 C7 C6 122.7(7) . .
C8 C7 C6 116.8(7) . .
C9 C8 C7 118.5(9) . .
C8 C9 C10 120.5(9) . .
C11 C10 C9 121.0(10) . .
C10 C11 C12 119.3(10) . .
C7 C12 C11 120.5(9) . .
N2 C13 C14 122.5(7) . .
C13 C14 C15 119.2(8) . .
C14 C15 C16 119.5(7) . .
C17 C16 C15 118.4(8) . .
N2 C17 C16 121.5(7) . .
N2 C17 C18 113.7(6) . .
C16 C17 C18 124.8(7) . .
O2 C18 C19 118.9(7) . .
O2 C18 C17 117.1(6) . .
C19 C18 C17 124.0(6) . .
C24 C19 C20 113.8(10) . .
C24 C19 C18 123.6(8) . .
C20 C19 C18 118.3(9) . .
C21 C20 C19 116.9(13) . .
C20 C21 C22 118.6(13) . .
C23 C22 C21 116.1(15) . .
C22 C23 C24 123.7(14) . .
C19 C24 C23 126.3(11) . .
N3 C25 C26 123.5(7) . .
C27 C26 C25 118.5(7) . .
C26 C27 C28 119.5(7) . .
C29 C28 C27 118.5(8) . .
N3 C29 C28 121.6(6) . .
N3 C29 C30 113.8(5) . .
C28 C29 C30 124.6(7) . .
O3 C30 C31 118.5(6) . .
O3 C30 C29 117.7(6) . .
C31 C30 C29 123.8(6) . .
C36 C31 C32 120.4(8) . .
C36 C31 C30 120.6(7) . .
C32 C31 C30 118.5(9) . .
C31 C32 C33 116.6(12) . .
C32 C33 C34 119.4(12) . .
C35 C34 C33 119.4(12) . .
C34 C35 C36 121.6(12) . .
C31 C36 C35 122.0(9) . .
N4 C37 C38 122.6(7) . .
C39 C38 C37 119.6(8) . .
C38 C39 C40 119.3(7) . .
C41 C40 C39 118.5(7) . .
N4 C41 C40 121.8(6) . .
N4 C41 C42 113.4(5) . .
C40 C41 C42 124.6(6) . .
O4 C42 C43 120.5(6) . .
O4 C42 C41 119.1(6) . .
C43 C42 C41 120.4(6) . .
C48 C43 C44 119.3(7) . .
C48 C43 C42 121.6(7) . .
C44 C43 C42 119.1(6) . .
C45 C44 C43 120.7(9) . .
C46 C45 C44 119.1(10) . .
C45 C46 C47 122.2(9) . .
C46 C47 C48 119.0(10) . .
C43 C48 C47 119.6(9) . .
N5 C49 N8 110.2(5) . .
N5 C49 C50 125.3(5) . .
N8 C49 C50 124.4(5) . .

loop_
_geom_bond_atom_site_label_1
_geom_bond_atom_site_label_2
_geom_bond_distance
_geom_bond_site_symmetry_2
Co1 N9 2.078(5) .
Co1 N24 2.088(5) 2_655
Co1 N1 2.088(6) .
Co1 N27 2.121(5) 2_655
Co1 O1 2.143(4) .
Co1 N5 2.149(5) .
Co2 N2 2.074(5) .
Co2 N6 2.087(5) .
Co2 N9 2.092(5) .
Co2 N15 2.095(6) .
Co2 N12 2.108(6) .
Co2 O2 2.117(5) .
Co3 N18 2.054(5) .
Co3 N21 2.093(6) .
Co3 N12 2.098(6) .
Co3 N3 2.107(5) .
Co3 N7 2.109(5) .
Co3 O3 2.125(4) .
Co4 N18 2.062(5) .
Co4 N4 2.086(5) .
Co4 N27 2.090(5) .
Co4 N24 2.122(5) .
Co4 N8 2.147(5) .
Co4 O4 2.184(4) .
Co5 N33 1.941(8) .
Co5 N30 1.967(7) .
Co5 N21 1.979(6) .
Co5 N15 1.993(6) .
N1 C1 1.310(8) .
N1 C5 1.360(9) .
N2 C13 1.332(9) .
N2 C17 1.359(9) .
N3 C25 1.325(8) .
N3 C29 1.340(8) .
N4 C37 1.325(9) .
N4 C41 1.357(8) .
N5 C49 1.334(7) .
N5 N6 1.346(6) .
N6 N7 1.305(6) .
N7 N8 1.328(6) .
N8 C49 1.348(7) .
N9 N10 1.216(7) .
N10 N11 1.139(8) .
N12 N13 1.204(8) .
N13 N14 1.136(8) .
N15 N16 1.189(9) .
N16 N17 1.119(11) .
N18 N19 1.205(7) .
N19 N20 1.150(8) .
N21 N22 1.199(8) .
N22 N23 1.156(9) .
N24 N25 1.218(7) .
N24 Co1 2.088(5) 2_655
N25 N26 1.134(7) .
N27 N28 1.198(7) .
N27 Co1 2.121(5) 2_655
N28 N29 1.144(7) .
N30 N31 1.155(10) .
N31 N32 1.217(11) .
N33 N34 1.181(9) .
N34 N35 1.133(9) .
O1 C6 1.220(8) .
O2 C18 1.234(7) .
O3 C30 1.240(7) .
O4 C42 1.215(7) .
C1 C2 1.387(11) .
C2 C3 1.340(12) .
C3 C4 1.375(12) .
C4 C5 1.360(11) .
C5 C6 1.496(10) .
C6 C7 1.475(10) .
C7 C12 1.373(12) .
C7 C8 1.400(11) .
C8 C9 1.376(13) .
C9 C10 1.377(16) .
C10 C11 1.358(15) .
C11 C12 1.383(13) .
C13 C14 1.358(10) .
C14 C15 1.373(11) .
C15 C16 1.387(11) .
C16 C17 1.375(9) .
C17 C18 1.467(10) .
C18 C19 1.460(11) .
C19 C24 1.263(13) .
C19 C20 1.431(14) .
C20 C21 1.421(17) .
C21 C22 1.45(2) .
C22 C23 1.190(17) .
C23 C24 1.353(14) .
C25 C26 1.369(9) .
C26 C27 1.358(11) .
C27 C28 1.392(10) .
C28 C29 1.384(9) .
C29 C30 1.484(9) .
C30 C31 1.457(10) .
C31 C36 1.351(12) .
C31 C32 1.420(12) .
C32 C33 1.428(15) .
C33 C34 1.46(2) .
C34 C35 1.307(17) .
C35 C36 1.375(12) .
C37 C38 1.361(10) .
C38 C39 1.349(11) .
C39 C40 1.389(10) .
C40 C41 1.361(9) .
C41 C42 1.488(9) .
C42 C43 1.486(9) .
C43 C48 1.372(11) .
C43 C44 1.387(11) .
C44 C45 1.379(11) .
C45 C46 1.340(14) .
C46 C47 1.370(15) .
C47 C48 1.396(12) .
C49 C50 1.480(8) .
O1S C1S 1.467(12) .
O2S C2S 1.67(3) .
O2S' C2S' 1.35(3) .
